data_3000206
loop_
_publ_author_name
'Fitouri, Ines'
'Boughzala, Habib'

_publ_section_title
;
 Crystal structure of LiNaCuP~2~O~7~, a new diphosphate family member
;
_journal_name_full 'To be published'
_chemical_formula_sum 'Cu Li Na O7 P2'
_symmetry_space_group_name_Hall '-P 2yn'
_symmetry_space_group_name_H-M 'P 1 21/n 1'
_cell_angle_alpha 90
_cell_angle_beta 92.17(4)
_cell_angle_gamma 90
_cell_length_a 4.988(2)
_cell_length_b 13.598(4)
_cell_length_c 8.294(2)
_cell_measurement_temperature 298(2)
_cell_volume 562.2(3)
_diffrn_ambient_temperature 298(2)
_diffrn_radiation_type MoK\a
_diffrn_radiation_wavelength 0.71073
_refine_ls_goodness_of_fit_ref 1.116
_refine_ls_R_factor_all 0.0212
_refine_ls_R_factor_gt 0.0191
_refine_ls_wR_factor_gt 0.0583
_refine_ls_wR_factor_ref 0.0592
_cod_database_code 3000206
_cod_hold_until_date 2018-12-22

loop_
_atom_site_label
_atom_site_fract_x
_atom_site_fract_y
_atom_site_fract_z
? ? ? ?
